data_4023549
loop_
_publ_author_name
'Min Shi'
'Xiang-Ying Tang'
'Yong-Hua Yang'

_publ_section_title
;
 Lewis Acid-Mediated Reactions of 1-Cyclopropyl-2-arylethanone
 Derivatives with Allenic Ester, Ethyl Acetoacetate,
 and Methyl Acrylate
;
_journal_name_full 'Journal of Organic Chemistry'
_journal_page_first 5311
_journal_page_last 5318
_journal_paper_doi 10.1021/jo800608h
_journal_volume 73
_journal_year 2008
_chemical_formula_sum 'C19 H16 O3'
_chemical_formula_weight 292.32
_chemical_name_systematic
; 
 ? 
;
_space_group_IT_number 14
_symmetry_cell_setting monoclinic
_symmetry_space_group_name_Hall '-P 2ybc'
_symmetry_space_group_name_H-M 'P 1 21/c 1'
_atom_sites_solution_hydrogens geom
_atom_sites_solution_primary direct
_atom_sites_solution_secondary difmap
_audit_creation_method SHELXL-97
_cell_angle_alpha 90.00
_cell_angle_beta 109.901(3)
_cell_angle_gamma 90.00
_cell_formula_units_Z 4
_cell_length_a 10.9030(18)
_cell_length_b 16.171(3)
_cell_length_c 8.8944(15)
_cell_measurement_reflns_used 1496
_cell_measurement_temperature 293(2)
_cell_measurement_theta_max 47.605
_cell_measurement_theta_min 4.704
_cell_volume 1474.6(4)
_computing_cell_refinement 'Bruker SMART'
_computing_data_collection 'Bruker SMART'
_computing_data_reduction 'Bruker SHELXTL'
_computing_molecular_graphics 'Bruker SHELXTL'
_computing_publication_material 'Bruker SHELXTL'
_computing_structure_refinement 'SHELXL-97 (Sheldrick, 1997)'
_computing_structure_solution 'SHELXS-97 (Sheldrick, 1990)'
_diffrn_ambient_temperature 293(2)
_diffrn_measured_fraction_theta_full 0.995
_diffrn_measured_fraction_theta_max 0.995
_diffrn_measurement_device_type 'CCD area detector'
_diffrn_measurement_method 'phi and omega scans'
_diffrn_radiation_monochromator graphite
_diffrn_radiation_source 'fine-focus sealed tube'
_diffrn_radiation_type MoK\a
_diffrn_radiation_wavelength 0.71073
_diffrn_reflns_av_R_equivalents 0.1517
_diffrn_reflns_av_sigmaI/netI 0.1177
_diffrn_reflns_limit_h_max 13
_diffrn_reflns_limit_h_min -13
_diffrn_reflns_limit_k_max 20
_diffrn_reflns_limit_k_min -20
_diffrn_reflns_limit_l_max 11
_diffrn_reflns_limit_l_min -10
_diffrn_reflns_number 8607
_diffrn_reflns_theta_full 26.99
_diffrn_reflns_theta_max 26.99
_diffrn_reflns_theta_min 1.99
_exptl_absorpt_coefficient_mu 0.088
_exptl_absorpt_correction_T_max 1.0000
_exptl_absorpt_correction_T_min 0.8183
_exptl_absorpt_correction_type empirical
_exptl_absorpt_process_details sadabs
_exptl_crystal_colour colorless
_exptl_crystal_density_diffrn 1.317
_exptl_crystal_density_method 'not measured'
_exptl_crystal_description prismatic
_exptl_crystal_F_000 616
_exptl_crystal_size_max 0.428
_exptl_crystal_size_mid 0.327
_exptl_crystal_size_min 0.119
_refine_diff_density_max 0.236
_refine_diff_density_min -0.205
_refine_diff_density_rms 0.052
_refine_ls_extinction_coef 0.0152(19)
_refine_ls_extinction_expression Fc^*^=kFc[1+0.001xFc^2^\l^3^/sin(2\q)]^-1/4^
_refine_ls_extinction_method SHELXL
_refine_ls_goodness_of_fit_ref 0.882
_refine_ls_hydrogen_treatment constr
_refine_ls_matrix_type full
_refine_ls_number_parameters 202
_refine_ls_number_reflns 3210
_refine_ls_number_restraints 0
_refine_ls_restrained_S_all 0.882
_refine_ls_R_factor_all 0.1004
_refine_ls_R_factor_gt 0.0605
_refine_ls_shift/su_max 0.001
_refine_ls_shift/su_mean 0.000
_refine_ls_structure_factor_coef Fsqd
_refine_ls_weighting_details 'calc w=1/[\s^2^(Fo^2^)+(0.0407P)^2^+0.0000P] where P=(Fo^2^+2Fc^2^)/3'
_refine_ls_weighting_scheme calc
_refine_ls_wR_factor_gt 0.1253
_refine_ls_wR_factor_ref 0.1397
_reflns_number_gt 1737
_reflns_number_total 3210
_reflns_threshold_expression >2sigma(I)
_cod_data_source_file jo800608h-File003.cif
_cod_data_source_block cd27586
_cod_depositor_comments
;
The following automatic conversions were performed:
'_symmetry_cell_setting' value 'Monoclinic' changed to 'monoclinic'
according to '/home/saulius/struct/CIF-dictionaries/cif_core.dic'
dictionary named 'cif_core.dic' version 2.4.1 from 2010-06-29.

Automatic conversion script
Id: cif_fix_enum 1527 2010-12-29 10:47:43Z saulius 
;
_cod_original_sg_symbol_H-M 'P 21/c'
_cod_database_code 4023549

loop_
_symmetry_equiv_pos_as_xyz
'x, y, z'
'-x, y+1/2, -z+1/2'
'-x, -y, -z'
'x, -y-1/2, z-1/2'

loop_
_atom_site_label
_atom_site_type_symbol
_atom_site_fract_x
_atom_site_fract_y
_atom_site_fract_z
_atom_site_U_iso_or_equiv
_atom_site_adp_type
_atom_site_occupancy
_atom_site_symmetry_multiplicity
_atom_site_calc_flag
_atom_site_refinement_flags
_atom_site_disorder_assembly
_atom_site_disorder_group
O1 O 1.10950(16) 1.17481(10) 0.81553(18) 0.0685(5) Uani 1 1 d . . .
O2 O 0.97025(13) 1.07202(9) 0.74181(14) 0.0493(4) Uani 1 1 d . . .
O3 O 0.66518(16) 0.86617(10) 0.64882(16) 0.0627(5) Uani 1 1 d . . .
C1 C 1.0329(2) 1.13876(14) 0.7036(3) 0.0500(6) Uani 1 1 d . . .
C2 C 0.9987(2) 1.15722(13) 0.5388(2) 0.0496(6) Uani 1 1 d . . .
H2 H 1.0435 1.1997 0.5096 0.060 Uiso 1 1 calc R . .
C3 C 0.9053(2) 1.11711(13) 0.4212(2) 0.0440(5) Uani 1 1 d . . .
C4 C 0.83193(18) 1.05114(12) 0.4634(2) 0.0393(5) Uani 1 1 d . . .
C5 C 0.87290(19) 1.03010(13) 0.6256(2) 0.0410(5) Uani 1 1 d . . .
C6 C 0.8157(2) 0.96806(13) 0.6845(2) 0.0431(5) Uani 1 1 d . . .
C7 C 0.7163(2) 0.92470(13) 0.5782(2) 0.0441(5) Uani 1 1 d . . .
C8 C 0.6679(2) 0.94099(13) 0.4149(2) 0.0415(5) Uani 1 1 d . . .
C9 C 0.7243(2) 1.00510(13) 0.3568(2) 0.0431(5) Uani 1 1 d . . .
C10 C 0.8340(2) 0.93858(15) 0.8507(2) 0.0602(7) Uani 1 1 d . . .
H10A H 0.8116 0.9813 0.9135 0.072 Uiso 1 1 calc R . .
H10B H 0.9229 0.9204 0.9055 0.072 Uiso 1 1 calc R . .
C11 C 0.7388(3) 0.86674(18) 0.8177(3) 0.0770(8) Uani 1 1 d . . .
H11A H 0.7858 0.8151 0.8488 0.092 Uiso 1 1 calc R . .
H11B H 0.6806 0.8732 0.8786 0.092 Uiso 1 1 calc R . .
C12 C 0.55814(19) 0.88882(12) 0.3108(2) 0.0409(5) Uani 1 1 d . . .
C13 C 0.4359(2) 0.89274(14) 0.3258(2) 0.0538(6) Uani 1 1 d . . .
H13 H 0.4213 0.9293 0.3986 0.065 Uiso 1 1 calc R . .
C14 C 0.3361(2) 0.84328(15) 0.2344(3) 0.0589(6) Uani 1 1 d . . .
H14 H 0.2547 0.8466 0.2462 0.071 Uiso 1 1 calc R . .
C15 C 0.3548(2) 0.78968(14) 0.1273(2) 0.0570(6) Uani 1 1 d . . .
H15 H 0.2867 0.7563 0.0660 0.068 Uiso 1 1 calc R . .
C16 C 0.4749(2) 0.78495(15) 0.1096(3) 0.0649(7) Uani 1 1 d . . .
H16 H 0.4882 0.7484 0.0359 0.078 Uiso 1 1 calc R . .
C17 C 0.5758(2) 0.83440(15) 0.2011(2) 0.0585(6) Uani 1 1 d . . .
H17 H 0.6569 0.8309 0.1885 0.070 Uiso 1 1 calc R . .
C18 C 0.8857(2) 1.14375(15) 0.2527(2) 0.0636(7) Uani 1 1 d . . .
H18A H 0.8035 1.1717 0.2093 0.095 Uiso 1 1 calc R . .
H18B H 0.8863 1.0960 0.1888 0.095 Uiso 1 1 calc R . .
H18C H 0.9548 1.1805 0.2526 0.095 Uiso 1 1 calc R . .
C19 C 0.6623(3) 1.02757(17) 0.1825(2) 0.0718(8) Uani 1 1 d . . .
H19A H 0.7178 1.0098 0.1249 0.108 Uiso 1 1 calc R . .
H19B H 0.6507 1.0864 0.1724 0.108 Uiso 1 1 calc R . .
H19C H 0.5791 1.0008 0.1394 0.108 Uiso 1 1 calc R . .

loop_
_atom_site_aniso_label
_atom_site_aniso_U_11
_atom_site_aniso_U_22
_atom_site_aniso_U_33
_atom_site_aniso_U_23
_atom_site_aniso_U_13
_atom_site_aniso_U_12
O1 0.0592(11) 0.0711(13) 0.0623(11) -0.0116(8) 0.0038(8) -0.0214(9)
O2 0.0441(9) 0.0517(10) 0.0427(8) -0.0043(7) 0.0025(7) -0.0071(7)
O3 0.0683(11) 0.0613(11) 0.0477(9) 0.0085(7) 0.0059(8) -0.0187(9)
C1 0.0418(13) 0.0469(14) 0.0559(14) -0.0083(11) 0.0095(11) -0.0018(11)
C2 0.0477(14) 0.0434(14) 0.0545(14) 0.0010(10) 0.0132(11) -0.0018(10)
C3 0.0459(12) 0.0365(12) 0.0459(12) 0.0004(9) 0.0106(10) 0.0045(10)
C4 0.0410(12) 0.0345(11) 0.0383(11) -0.0014(8) 0.0083(9) 0.0051(9)
C5 0.0375(11) 0.0403(13) 0.0383(11) -0.0054(9) 0.0040(9) 0.0026(9)
C6 0.0437(12) 0.0449(13) 0.0341(11) 0.0004(9) 0.0047(9) 0.0024(10)
C7 0.0464(12) 0.0405(13) 0.0416(12) 0.0025(9) 0.0103(10) 0.0008(10)
C8 0.0410(12) 0.0400(13) 0.0376(11) -0.0022(9) 0.0056(9) 0.0047(9)
C9 0.0432(13) 0.0411(13) 0.0390(11) -0.0010(9) 0.0065(10) 0.0043(10)
C10 0.0607(15) 0.0671(18) 0.0465(13) 0.0047(11) 0.0102(11) -0.0127(13)
C11 0.088(2) 0.083(2) 0.0436(14) 0.0131(12) 0.0015(13) -0.0297(16)
C12 0.0415(12) 0.0351(12) 0.0376(11) -0.0005(8) 0.0023(9) 0.0037(9)
C13 0.0480(14) 0.0497(15) 0.0591(14) -0.0099(10) 0.0122(11) 0.0041(11)
C14 0.0424(14) 0.0620(17) 0.0650(15) -0.0052(12) 0.0088(12) -0.0027(12)
C15 0.0504(15) 0.0427(14) 0.0599(14) -0.0013(11) -0.0047(11) -0.0038(11)
C16 0.0589(16) 0.0556(16) 0.0677(16) -0.0258(12) 0.0054(13) 0.0033(13)
C17 0.0449(14) 0.0617(17) 0.0628(15) -0.0168(12) 0.0104(12) 0.0055(11)
C18 0.0699(17) 0.0564(16) 0.0583(15) 0.0106(11) 0.0137(12) -0.0128(13)
C19 0.0746(18) 0.078(2) 0.0451(14) 0.0087(11) -0.0033(12) -0.0205(15)

loop_
_atom_type_symbol
_atom_type_description
_atom_type_scat_dispersion_real
_atom_type_scat_dispersion_imag
_atom_type_scat_source
C C 0.0033 0.0016 'International Tables Vol C Tables 4.2.6.8 and 6.1.1.4'
H H 0.0000 0.0000 'International Tables Vol C Tables 4.2.6.8 and 6.1.1.4'
O O 0.0106 0.0060 'International Tables Vol C Tables 4.2.6.8 and 6.1.1.4'

loop_
_geom_angle_atom_site_label_1
_geom_angle_atom_site_label_2
_geom_angle_atom_site_label_3
_geom_angle
_geom_angle_site_symmetry_1
_geom_angle_site_symmetry_3
_geom_angle_publ_flag
C1 O2 C5 121.20(16) . . ?
C7 O3 C11 107.88(16) . . ?
O1 C1 O2 115.8(2) . . ?
O1 C1 C2 128.0(2) . . ?
O2 C1 C2 116.24(18) . . ?
C3 C2 C1 124.3(2) . . ?
C3 C2 H2 117.9 . . ?
C1 C2 H2 117.9 . . ?
C2 C3 C4 119.14(18) . . ?
C2 C3 C18 116.6(2) . . ?
C4 C3 C18 124.23(18) . . ?
C5 C4 C9 117.12(19) . . ?
C5 C4 C3 115.66(17) . . ?
C9 C4 C3 127.21(17) . . ?
C6 C5 O2 113.91(17) . . ?
C6 C5 C4 122.90(18) . . ?
O2 C5 C4 123.14(19) . . ?
C7 C6 C5 117.82(18) . . ?
C7 C6 C10 109.1(2) . . ?
C5 C6 C10 132.96(18) . . ?
O3 C7 C6 113.10(17) . . ?
O3 C7 C8 123.09(18) . . ?
C6 C7 C8 123.7(2) . . ?
C9 C8 C7 118.04(18) . . ?
C9 C8 C12 123.44(17) . . ?
C7 C8 C12 118.52(19) . . ?
C8 C9 C4 120.33(17) . . ?
C8 C9 C19 117.43(18) . . ?
C4 C9 C19 122.10(19) . . ?
C6 C10 C11 101.52(16) . . ?
C6 C10 H10A 111.5 . . ?
C11 C10 H10A 111.5 . . ?
C6 C10 H10B 111.5 . . ?
C11 C10 H10B 111.5 . . ?
H10A C10 H10B 109.3 . . ?
O3 C11 C10 107.92(17) . . ?
O3 C11 H11A 110.1 . . ?
C10 C11 H11A 110.1 . . ?
O3 C11 H11B 110.1 . . ?
C10 C11 H11B 110.1 . . ?
H11A C11 H11B 108.4 . . ?
C17 C12 C13 117.98(19) . . ?
C17 C12 C8 121.55(19) . . ?
C13 C12 C8 120.45(18) . . ?
C14 C13 C12 120.8(2) . . ?
C14 C13 H13 119.6 . . ?
C12 C13 H13 119.6 . . ?
C15 C14 C13 120.7(2) . . ?
C15 C14 H14 119.6 . . ?
C13 C14 H14 119.6 . . ?
C14 C15 C16 119.6(2) . . ?
C14 C15 H15 120.2 . . ?
C16 C15 H15 120.2 . . ?
C15 C16 C17 120.0(2) . . ?
C15 C16 H16 120.0 . . ?
C17 C16 H16 120.0 . . ?
C12 C17 C16 120.9(2) . . ?
C12 C17 H17 119.6 . . ?
C16 C17 H17 119.6 . . ?
C3 C18 H18A 109.5 . . ?
C3 C18 H18B 109.5 . . ?
H18A C18 H18B 109.5 . . ?
C3 C18 H18C 109.5 . . ?
H18A C18 H18C 109.5 . . ?
H18B C18 H18C 109.5 . . ?
C9 C19 H19A 109.5 . . ?
C9 C19 H19B 109.5 . . ?
H19A C19 H19B 109.5 . . ?
C9 C19 H19C 109.5 . . ?
H19A C19 H19C 109.5 . . ?
H19B C19 H19C 109.5 . . ?

loop_
_geom_bond_atom_site_label_1
_geom_bond_atom_site_label_2
_geom_bond_distance
_geom_bond_site_symmetry_2
_geom_bond_publ_flag
O1 C1 1.209(2) . ?
O2 C1 1.380(3) . ?
O2 C5 1.381(2) . ?
O3 C7 1.356(2) . ?
O3 C11 1.442(2) . ?
C1 C2 1.416(3) . ?
C2 C3 1.352(3) . ?
C2 H2 0.9300 . ?
C3 C4 1.457(3) . ?
C3 C18 1.503(3) . ?
C4 C5 1.399(2) . ?
C4 C9 1.440(3) . ?
C5 C6 1.376(3) . ?
C6 C7 1.365(3) . ?
C6 C10 1.500(3) . ?
C7 C8 1.392(2) . ?
C8 C9 1.391(3) . ?
C8 C12 1.499(3) . ?
C9 C19 1.509(3) . ?
C10 C11 1.518(3) . ?
C10 H10A 0.9700 . ?
C10 H10B 0.9700 . ?
C11 H11A 0.9700 . ?
C11 H11B 0.9700 . ?
C12 C17 1.375(3) . ?
C12 C13 1.385(3) . ?
C13 C14 1.372(3) . ?
C13 H13 0.9300 . ?
C14 C15 1.354(3) . ?
C14 H14 0.9300 . ?
C15 C16 1.373(3) . ?
C15 H15 0.9300 . ?
C16 C17 1.379(3) . ?
C16 H16 0.9300 . ?
C17 H17 0.9300 . ?
C18 H18A 0.9600 . ?
C18 H18B 0.9600 . ?
C18 H18C 0.9600 . ?
C19 H19A 0.9600 . ?
C19 H19B 0.9600 . ?
C19 H19C 0.9600 . ?

loop_
_geom_torsion_atom_site_label_1
_geom_torsion_atom_site_label_2
_geom_torsion_atom_site_label_3
_geom_torsion_atom_site_label_4
_geom_torsion
_geom_torsion_site_symmetry_1
_geom_torsion_site_symmetry_2
_geom_torsion_site_symmetry_3
_geom_torsion_site_symmetry_4
_geom_torsion_publ_flag
C5 O2 C1 O1 174.62(18) . . . . ?
C5 O2 C1 C2 -4.7(3) . . . . ?
O1 C1 C2 C3 -175.3(2) . . . . ?
O2 C1 C2 C3 3.9(3) . . . . ?
C1 C2 C3 C4 1.0(3) . . . . ?
C1 C2 C3 C18 -178.18(19) . . . . ?
C2 C3 C4 C5 -5.0(3) . . . . ?
C18 C3 C4 C5 174.09(19) . . . . ?
C2 C3 C4 C9 175.91(19) . . . . ?
C18 C3 C4 C9 -5.0(3) . . . . ?
C1 O2 C5 C6 -176.66(19) . . . . ?
C1 O2 C5 C4 0.6(3) . . . . ?
C9 C4 C5 C6 0.5(3) . . . . ?
C3 C4 C5 C6 -178.65(19) . . . . ?
C9 C4 C5 O2 -176.49(17) . . . . ?
C3 C4 C5 O2 4.4(3) . . . . ?
O2 C5 C6 C7 178.46(17) . . . . ?
C4 C5 C6 C7 1.2(3) . . . . ?
O2 C5 C6 C10 2.8(3) . . . . ?
C4 C5 C6 C10 -174.5(2) . . . . ?
C11 O3 C7 C6 -2.5(3) . . . . ?
C11 O3 C7 C8 -179.7(2) . . . . ?
C5 C6 C7 O3 -178.82(18) . . . . ?
C10 C6 C7 O3 -2.2(3) . . . . ?
C5 C6 C7 C8 -1.5(3) . . . . ?
C10 C6 C7 C8 175.12(19) . . . . ?
O3 C7 C8 C9 177.08(19) . . . . ?
C6 C7 C8 C9 0.1(3) . . . . ?
O3 C7 C8 C12 -2.9(3) . . . . ?
C6 C7 C8 C12 -179.9(2) . . . . ?
C7 C8 C9 C4 1.7(3) . . . . ?
C12 C8 C9 C4 -178.26(18) . . . . ?
C7 C8 C9 C19 -174.10(19) . . . . ?
C12 C8 C9 C19 5.9(3) . . . . ?
C5 C4 C9 C8 -2.0(3) . . . . ?
C3 C4 C9 C8 177.0(2) . . . . ?
C5 C4 C9 C19 173.6(2) . . . . ?
C3 C4 C9 C19 -7.3(3) . . . . ?
C7 C6 C10 C11 5.4(3) . . . . ?
C5 C6 C10 C11 -178.6(2) . . . . ?
C7 O3 C11 C10 6.0(3) . . . . ?
C6 C10 C11 O3 -6.8(3) . . . . ?
C9 C8 C12 C17 68.5(3) . . . . ?
C7 C8 C12 C17 -111.5(2) . . . . ?
C9 C8 C12 C13 -113.2(2) . . . . ?
C7 C8 C12 C13 66.8(3) . . . . ?
C17 C12 C13 C14 0.4(3) . . . . ?
C8 C12 C13 C14 -178.0(2) . . . . ?
C12 C13 C14 C15 -0.2(3) . . . . ?
C13 C14 C15 C16 -0.2(4) . . . . ?
C14 C15 C16 C17 0.2(4) . . . . ?
C13 C12 C17 C16 -0.4(3) . . . . ?
C8 C12 C17 C16 178.0(2) . . . . ?
C15 C16 C17 C12 0.0(4) . . . . ?

loop_
_cod_related_entry_id
_cod_related_entry_database
_cod_related_entry_code
1 ChemSpider 30658702
